data_1506728
loop_
_publ_author_name
'Dimopoulos, Paschalis'
'George, Jonathan'
'Tocher, Derek A.'
'Manaviazar, Soraya'
'Hale, Karl J.'

_publ_section_title
;
 Mechanistic studies on the O-directed free-radical hydrostannation of
 disubstituted acetylenes with Ph3SnH and Et3B and on the iodination of
 allylically oxygenated alpha-triphenylstannylalkenes.
;
_journal_issue 24
_journal_name_full 'Organic letters'
_journal_page_first 5377
_journal_page_last 5380
_journal_paper_doi 10.1021/ol051937d
_journal_volume 7
_journal_year 2005
_chemical_formula_sum 'C27 H28 O Sn'
_chemical_formula_weight 487.18
_chemical_name_systematic
;
 ?
;
_space_group_IT_number 56
_symmetry_cell_setting orthorhombic
_symmetry_space_group_name_Hall '-P 2ab 2ac'
_symmetry_space_group_name_H-M 'P c c n'
_atom_sites_solution_hydrogens geom
_atom_sites_solution_primary direct
_atom_sites_solution_secondary difmap
_audit_creation_method SHELXL-97
_cell_angle_alpha 90.00
_cell_angle_beta 90.00
_cell_angle_gamma 90.00
_cell_formula_units_Z 8
_cell_length_a 15.4757(9)
_cell_length_b 40.118(2)
_cell_length_c 7.2870(4)
_cell_measurement_temperature 150(2)
_cell_volume 4524.2(4)
_computing_cell_refinement 'Bruker SAINT'
_computing_data_collection 'Bruker SMART'
_computing_data_reduction 'Bruker SAINT'
_computing_structure_refinement 'SHELXL-97 (Sheldrick, 1997)'
_computing_structure_solution 'SHELXS-97 (Sheldrick, 1990)'
_diffrn_ambient_temperature 150(2)
_diffrn_measured_fraction_theta_full 0.998
_diffrn_measured_fraction_theta_max 0.974
_diffrn_measurement_device_type 'Bruker SMART APEX diffractometer'
_diffrn_measurement_method '\w rotation with narrow frames'
_diffrn_radiation_monochromator graphite
_diffrn_radiation_source 'fine-focus sealed tube'
_diffrn_radiation_type MoK\a
_diffrn_radiation_wavelength 0.71073
_diffrn_reflns_av_R_equivalents 0.0313
_diffrn_reflns_av_sigmaI/netI 0.0207
_diffrn_reflns_limit_h_max 20
_diffrn_reflns_limit_h_min -20
_diffrn_reflns_limit_k_max 51
_diffrn_reflns_limit_k_min -50
_diffrn_reflns_limit_l_max 9
_diffrn_reflns_limit_l_min -9
_diffrn_reflns_number 37670
_diffrn_reflns_theta_full 26.00
_diffrn_reflns_theta_max 28.29
_diffrn_reflns_theta_min 2.01
_diffrn_standards_number 0
_exptl_absorpt_coefficient_mu 1.144
_exptl_absorpt_correction_T_max 0.9886
_exptl_absorpt_correction_T_min 0.6211
_exptl_absorpt_correction_type multi-scan
_exptl_crystal_colour colourless
_exptl_crystal_density_diffrn 1.431
_exptl_crystal_density_method 'not measured'
_exptl_crystal_description needle
_exptl_crystal_F_000 1984
_exptl_crystal_size_max 0.46
_exptl_crystal_size_mid 0.08
_exptl_crystal_size_min 0.01
_refine_diff_density_max 3.970
_refine_diff_density_min -3.302
_refine_diff_density_rms 0.109
_refine_ls_extinction_coef 0.00013(9)
_refine_ls_extinction_expression Fc^*^=kFc[1+0.001xFc^2^\l^3^/sin(2\q)]^-1/4^
_refine_ls_extinction_method SHELXL
_refine_ls_goodness_of_fit_ref 1.108
_refine_ls_hydrogen_treatment riding
_refine_ls_matrix_type full
_refine_ls_number_parameters 267
_refine_ls_number_reflns 5480
_refine_ls_number_restraints 0
_refine_ls_restrained_S_all 1.108
_refine_ls_R_factor_all 0.0548
_refine_ls_R_factor_gt 0.0505
_refine_ls_shift/su_max 0.002
_refine_ls_shift/su_mean 0.000
_refine_ls_structure_factor_coef Fsqd
_refine_ls_weighting_details 'calc w=1/[\s^2^(Fo^2^)+(0.0378P)^2^+20.0473P] where P=(Fo^2^+2Fc^2^)/3'
_refine_ls_weighting_scheme calc
_refine_ls_wR_factor_gt 0.1135
_refine_ls_wR_factor_ref 0.1158
_reflns_number_gt 5015
_reflns_number_total 5480
_reflns_threshold_expression I>2\s(I)
_cod_data_source_file ol051937dsi20051010_114456.cif
_cod_data_source_block HALEOL3XRAY35
_cod_original_cell_volume 4524.2(5)
_cod_original_sg_symbol_H-M Pccn
_cod_database_code 1506728

loop_
_symmetry_equiv_pos_as_xyz
'x, y, z'
'-x+1/2, -y+1/2, z'
'-x, y+1/2, -z+1/2'
'x+1/2, -y, -z+1/2'
'-x, -y, -z'
'x-1/2, y-1/2, -z'
'x, -y-1/2, z-1/2'
'-x-1/2, y, z-1/2'

loop_
_atom_site_label
_atom_site_type_symbol
_atom_site_fract_x
_atom_site_fract_y
_atom_site_fract_z
_atom_site_U_iso_or_equiv
_atom_site_adp_type
_atom_site_occupancy
_atom_site_symmetry_multiplicity
_atom_site_calc_flag
_atom_site_refinement_flags
Sn1 Sn 0.503875(14) 0.141181(6) 0.42367(3) 0.02081(10) Uani 1 1 d .
O1 O 0.6247(2) 0.17143(8) 0.7172(5) 0.0386(7) Uani 1 1 d .
H1OH H 0.618(4) 0.1815(14) 0.805(8) 0.045(16) Uiso 1 1 d .
C1 C 0.6244(3) 0.03224(10) 0.4267(6) 0.0372(10) Uani 1 1 d .
H1A H 0.5662 0.0277 0.4771 0.045 Uiso 1 1 calc R
H1B H 0.6674 0.0254 0.5199 0.045 Uiso 1 1 calc R
C2 C 0.6374(4) 0.01156(12) 0.2532(8) 0.0546(14) Uani 1 1 d .
H2A H 0.6999 0.0102 0.2249 0.065 Uiso 1 1 calc R
H2B H 0.6160 -0.0114 0.2746 0.065 Uiso 1 1 calc R
C3 C 0.5909(4) 0.02633(13) 0.0938(7) 0.0511(13) Uani 1 1 d .
H3A H 0.5282 0.0267 0.1201 0.061 Uiso 1 1 calc R
H3B H 0.6003 0.0122 -0.0155 0.061 Uiso 1 1 calc R
C4 C 0.6210(3) 0.06137(11) 0.0524(6) 0.0355(9) Uani 1 1 d .
H4A H 0.6757 0.0603 -0.0178 0.043 Uiso 1 1 calc R
H4B H 0.5774 0.0726 -0.0255 0.043 Uiso 1 1 calc R
C5 C 0.6349(2) 0.08152(9) 0.2225(5) 0.0259(8) Uani 1 1 d .
H5A H 0.6455 0.1047 0.2089 0.031 Uiso 1 1 calc R
C6 C 0.6336(2) 0.06905(9) 0.3913(5) 0.0237(7) Uani 1 1 d .
C7 C 0.6424(2) 0.09017(10) 0.5553(5) 0.0268(8) Uani 1 1 d .
H7A H 0.6831 0.0830 0.6446 0.032 Uiso 1 1 calc R
C8 C 0.6000(2) 0.11818(10) 0.5928(5) 0.0254(7) Uani 1 1 d .
C9 C 0.6159(3) 0.13729(11) 0.7669(6) 0.0326(9) Uani 1 1 d .
H9A H 0.5669 0.1344 0.8526 0.039 Uiso 1 1 calc R
H9B H 0.6692 0.1293 0.8275 0.039 Uiso 1 1 calc R
C12 C 0.4083(3) 0.07466(9) 0.3727(6) 0.0282(8) Uani 1 1 d .
H12A H 0.4299 0.0708 0.4928 0.034 Uiso 1 1 calc R
C13 C 0.3570(3) 0.05067(10) 0.2891(7) 0.0339(9) Uani 1 1 d .
H13A H 0.3445 0.0304 0.3516 0.041 Uiso 1 1 calc R
C14 C 0.3242(3) 0.05602(11) 0.1172(7) 0.0369(10) Uani 1 1 d .
H14A H 0.2885 0.0397 0.0610 0.044 Uiso 1 1 calc R
C15 C 0.3434(3) 0.08534(12) 0.0252(7) 0.0424(11) Uani 1 1 d .
H15A H 0.3210 0.0891 -0.0944 0.051 Uiso 1 1 calc R
C16 C 0.3954(3) 0.10931(10) 0.1081(6) 0.0333(9) Uani 1 1 d .
H16A H 0.4084 0.1293 0.0443 0.040 Uiso 1 1 calc R
C11 C 0.4285(2) 0.10430(9) 0.2829(5) 0.0242(7) Uani 1 1 d .
C21 C 0.5599(2) 0.17751(9) 0.2455(5) 0.0217(7) Uani 1 1 d .
C22 C 0.6489(3) 0.18310(10) 0.2460(5) 0.0259(8) Uani 1 1 d .
H22A H 0.6853 0.1694 0.3194 0.031 Uiso 1 1 calc R
C23 C 0.6850(3) 0.20831(10) 0.1407(6) 0.0320(9) Uani 1 1 d .
H23A H 0.7458 0.2116 0.1424 0.038 Uiso 1 1 calc R
C24 C 0.6338(3) 0.22852(10) 0.0340(6) 0.0347(10) Uani 1 1 d .
H24A H 0.6589 0.2460 -0.0361 0.042 Uiso 1 1 calc R
C25 C 0.5452(3) 0.22321(10) 0.0294(6) 0.0340(9) Uani 1 1 d .
H25A H 0.5095 0.2369 -0.0453 0.041 Uiso 1 1 calc R
C26 C 0.5088(3) 0.19804(11) 0.1334(6) 0.0319(9) Uani 1 1 d .
H26A H 0.4481 0.1946 0.1289 0.038 Uiso 1 1 calc R
C31 C 0.4118(2) 0.16701(10) 0.5920(5) 0.0251(7) Uani 1 1 d .
C32 C 0.3391(3) 0.15080(11) 0.6596(6) 0.0312(9) Uani 1 1 d .
H32A H 0.3307 0.1278 0.6328 0.037 Uiso 1 1 calc R
C33 C 0.2788(3) 0.16754(13) 0.7652(6) 0.0428(11) Uani 1 1 d .
H33A H 0.2302 0.1559 0.8124 0.051 Uiso 1 1 calc R
C34 C 0.2889(3) 0.20086(13) 0.8023(6) 0.0427(11) Uani 1 1 d .
H34A H 0.2472 0.2123 0.8741 0.051 Uiso 1 1 calc R
C35 C 0.3596(3) 0.21764(12) 0.7351(7) 0.0428(11) Uani 1 1 d .
H35A H 0.3666 0.2407 0.7594 0.051 Uiso 1 1 calc R
C36 C 0.4210(3) 0.20068(11) 0.6315(7) 0.0362(10) Uani 1 1 d .
H36A H 0.4701 0.2123 0.5868 0.043 Uiso 1 1 calc R

loop_
_atom_site_aniso_label
_atom_site_aniso_U_11
_atom_site_aniso_U_22
_atom_site_aniso_U_33
_atom_site_aniso_U_23
_atom_site_aniso_U_13
_atom_site_aniso_U_12
Sn1 0.01971(14) 0.02011(14) 0.02261(15) -0.00087(9) 0.00025(9) -0.00066(9)
O1 0.0431(18) 0.0351(17) 0.0378(18) -0.0145(15) -0.0004(14) -0.0044(14)
C1 0.046(2) 0.028(2) 0.038(2) 0.0034(18) 0.005(2) 0.0048(18)
C2 0.074(4) 0.022(2) 0.067(4) -0.006(2) 0.010(3) 0.006(2)
C3 0.063(3) 0.041(3) 0.049(3) -0.020(2) 0.002(3) -0.006(2)
C4 0.037(2) 0.041(2) 0.028(2) -0.0052(18) -0.0003(17) 0.0064(19)
C5 0.0234(17) 0.0236(18) 0.0307(19) -0.0016(15) 0.0011(15) 0.0054(14)
C6 0.0224(16) 0.0216(17) 0.0272(19) -0.0001(14) -0.0010(14) 0.0043(13)
C7 0.0258(18) 0.034(2) 0.0210(18) 0.0018(15) 0.0006(15) 0.0030(15)
C8 0.0245(17) 0.0299(19) 0.0219(18) 0.0004(15) 0.0004(14) -0.0021(14)
C9 0.034(2) 0.039(2) 0.025(2) -0.0091(17) -0.0015(16) 0.0017(17)
C12 0.0291(19) 0.0245(18) 0.031(2) 0.0018(16) -0.0028(16) -0.0002(15)
C13 0.034(2) 0.0201(18) 0.048(3) -0.0011(17) 0.0026(19) -0.0051(16)
C14 0.034(2) 0.029(2) 0.048(3) -0.0118(19) -0.0066(19) -0.0068(17)
C15 0.050(3) 0.042(3) 0.035(2) -0.003(2) -0.017(2) -0.004(2)
C16 0.042(2) 0.0264(19) 0.031(2) 0.0032(16) -0.0078(18) -0.0047(17)
C11 0.0221(17) 0.0258(18) 0.0247(18) -0.0033(15) 0.0015(14) 0.0016(14)
C21 0.0266(17) 0.0191(16) 0.0195(17) -0.0019(13) 0.0008(13) -0.0024(13)
C22 0.0285(18) 0.0250(18) 0.0241(18) -0.0013(15) 0.0006(15) -0.0025(15)
C23 0.037(2) 0.029(2) 0.030(2) -0.0029(17) 0.0043(17) -0.0085(17)
C24 0.058(3) 0.0223(19) 0.0239(19) 0.0002(15) 0.0058(18) -0.0093(18)
C25 0.052(3) 0.0227(19) 0.027(2) 0.0027(16) -0.0060(18) 0.0024(18)
C26 0.030(2) 0.031(2) 0.035(2) -0.0050(17) -0.0001(17) 0.0030(16)
C31 0.0242(17) 0.0286(19) 0.0225(18) 0.0002(15) -0.0021(14) 0.0029(14)
C32 0.030(2) 0.037(2) 0.027(2) 0.0067(17) 0.0026(16) -0.0010(17)
C33 0.034(2) 0.063(3) 0.031(2) 0.008(2) 0.0119(18) 0.002(2)
C34 0.036(2) 0.064(3) 0.028(2) -0.006(2) 0.0044(18) 0.019(2)
C35 0.043(3) 0.038(2) 0.047(3) -0.016(2) -0.004(2) 0.013(2)
C36 0.029(2) 0.032(2) 0.047(3) -0.0103(19) 0.0025(19) -0.0004(17)

loop_
_atom_type_symbol
_atom_type_description
_atom_type_scat_dispersion_real
_atom_type_scat_dispersion_imag
_atom_type_scat_source
C C 0.0033 0.0016 'International Tables Vol C Tables 4.2.6.8 and 6.1.1.4'
H H 0.0000 0.0000 'International Tables Vol C Tables 4.2.6.8 and 6.1.1.4'
O O 0.0106 0.0060 'International Tables Vol C Tables 4.2.6.8 and 6.1.1.4'
Sn Sn -0.6537 1.4246 'International Tables Vol C Tables 4.2.6.8 and 6.1.1.4'

loop_
_geom_angle_atom_site_label_1
_geom_angle_atom_site_label_2
_geom_angle_atom_site_label_3
_geom_angle
C21 Sn1 C8 111.23(14)
C21 Sn1 C11 113.62(14)
C8 Sn1 C11 110.85(14)
C21 Sn1 C31 106.70(14)
C8 Sn1 C31 109.90(14)
C11 Sn1 C31 104.19(14)
C6 C1 C2 112.3(4)
C3 C2 C1 111.5(4)
C2 C3 C4 112.2(4)
C5 C4 C3 112.4(4)
C6 C5 C4 124.2(4)
C5 C6 C7 122.3(3)
C5 C6 C1 122.0(4)
C7 C6 C1 115.8(3)
C8 C7 C6 127.4(4)
C7 C8 C9 121.6(4)
C7 C8 Sn1 126.1(3)
C9 C8 Sn1 112.3(3)
O1 C9 C8 107.0(3)
C13 C12 C11 120.9(4)
C14 C13 C12 120.3(4)
C13 C14 C15 119.8(4)
C14 C15 C16 120.0(4)
C11 C16 C15 120.8(4)
C16 C11 C12 118.2(4)
C16 C11 Sn1 122.7(3)
C12 C11 Sn1 119.1(3)
C22 C21 C26 117.6(3)
C22 C21 Sn1 120.6(3)
C26 C21 Sn1 121.7(3)
C23 C22 C21 120.9(4)
C24 C23 C22 120.7(4)
C23 C24 C25 119.5(4)
C26 C25 C24 120.1(4)
C25 C26 C21 121.2(4)
C36 C31 C32 117.7(4)
C36 C31 Sn1 121.3(3)
C32 C31 Sn1 120.9(3)
C33 C32 C31 121.0(4)
C34 C33 C32 120.3(4)
C33 C34 C35 119.8(4)
C34 C35 C36 119.8(4)
C31 C36 C35 121.2(4)

loop_
_geom_bond_atom_site_label_1
_geom_bond_atom_site_label_2
_geom_bond_distance
Sn1 C21 2.136(4)
Sn1 C8 2.141(4)
Sn1 C11 2.146(4)
Sn1 C31 2.147(4)
O1 C9 1.423(5)
C1 C6 1.506(5)
C1 C2 1.526(7)
C2 C3 1.489(8)
C3 C4 1.511(7)
C4 C5 1.495(6)
C5 C6 1.329(5)
C6 C7 1.472(5)
C7 C8 1.329(5)
C8 C9 1.503(5)
C12 C13 1.388(6)
C12 C11 1.393(5)
C13 C14 1.368(7)
C14 C15 1.386(7)
C15 C16 1.392(6)
C16 C11 1.387(6)
C21 C22 1.396(5)
C21 C26 1.404(6)
C22 C23 1.387(5)
C23 C24 1.375(6)
C24 C25 1.389(7)
C25 C26 1.382(6)
C31 C36 1.388(6)
C31 C32 1.389(5)
C32 C33 1.384(6)
C33 C34 1.372(7)
C34 C35 1.375(7)
C35 C36 1.391(6)

loop_
_geom_torsion_atom_site_label_1
_geom_torsion_atom_site_label_2
_geom_torsion_atom_site_label_3
_geom_torsion_atom_site_label_4
_geom_torsion
C6 C1 C2 C3 -44.2(6)
C1 C2 C3 C4 59.4(6)
C2 C3 C4 C5 -41.1(6)
C3 C4 C5 C6 9.2(6)
C4 C5 C6 C7 -176.2(4)
C4 C5 C6 C1 4.9(6)
C2 C1 C6 C5 12.7(6)
C2 C1 C6 C7 -166.2(4)
C5 C6 C7 C8 48.6(6)
C1 C6 C7 C8 -132.5(4)
C6 C7 C8 C9 -179.9(4)
C6 C7 C8 Sn1 0.4(6)
C21 Sn1 C8 C7 -92.9(4)
C11 Sn1 C8 C7 34.5(4)
C31 Sn1 C8 C7 149.1(3)
C21 Sn1 C8 C9 87.4(3)
C11 Sn1 C8 C9 -145.1(3)
C31 Sn1 C8 C9 -30.5(3)
C7 C8 C9 O1 133.5(4)
Sn1 C8 C9 O1 -46.8(4)
C11 C12 C13 C14 -0.9(6)
C12 C13 C14 C15 0.8(7)
C13 C14 C15 C16 -0.3(7)
C14 C15 C16 C11 -0.2(7)
C15 C16 C11 C12 0.1(6)
C15 C16 C11 Sn1 -176.9(4)
C13 C12 C11 C16 0.4(6)
C13 C12 C11 Sn1 177.6(3)
C21 Sn1 C11 C16 -20.3(4)
C8 Sn1 C11 C16 -146.4(3)
C31 Sn1 C11 C16 95.5(3)
C21 Sn1 C11 C12 162.7(3)
C8 Sn1 C11 C12 36.6(3)
C31 Sn1 C11 C12 -81.6(3)
C8 Sn1 C21 C22 1.6(3)
C11 Sn1 C21 C22 -124.4(3)
C31 Sn1 C21 C22 121.4(3)
C8 Sn1 C21 C26 -174.1(3)
C11 Sn1 C21 C26 59.9(3)
C31 Sn1 C21 C26 -54.3(3)
C26 C21 C22 C23 0.7(6)
Sn1 C21 C22 C23 -175.2(3)
C21 C22 C23 C24 0.3(6)
C22 C23 C24 C25 -1.1(6)
C23 C24 C25 C26 0.8(6)
C24 C25 C26 C21 0.2(6)
C22 C21 C26 C25 -1.0(6)
Sn1 C21 C26 C25 174.9(3)
C21 Sn1 C31 C36 -27.0(4)
C8 Sn1 C31 C36 93.7(4)
C11 Sn1 C31 C36 -147.5(3)
C21 Sn1 C31 C32 150.6(3)
C8 Sn1 C31 C32 -88.7(3)
C11 Sn1 C31 C32 30.1(3)
C36 C31 C32 C33 -1.1(6)
Sn1 C31 C32 C33 -178.8(3)
C31 C32 C33 C34 1.3(7)
C32 C33 C34 C35 -0.5(7)
C33 C34 C35 C36 -0.6(7)
C32 C31 C36 C35 0.0(7)
Sn1 C31 C36 C35 177.7(4)
C34 C35 C36 C31 0.8(7)

loop_
_cod_related_entry_id
_cod_related_entry_code
_cod_related_entry_database
1 30651746 ChemSpider
